data_7711984
loop_
_publ_author_name
'Oma&#xf1;a, Alvaro A'
'Frenette, Brandon L.'
'Dornsiepen, Eike'
'Kobayashi, Ryo'
'Ferguson, Michael J.'
'Iwamoto, Takeaki'
'Rivard, Eric'

_publ_section_title
;
 Frustrated Lewis pair-ligated tetrelenes.
;
_journal_issue 3
_journal_name_full 'Dalton transactions (Cambridge, England : 2003)'
_journal_page_first 774
_journal_page_last 786
_journal_paper_doi 10.1039/d2dt03807b
_journal_volume 52
_journal_year 2023
_chemical_formula_moiety 'C25 H42 B P'
_chemical_formula_sum 'C25 H42 B P'
_chemical_formula_weight 384.36
_space_group_crystal_system monoclinic
_space_group_IT_number 14
_space_group_name_Hall '-P 2yn'
_space_group_name_H-M_alt 'P 1 21/n 1'
_atom_sites_solution_hydrogens geom
_atom_sites_solution_primary dual
_audit_creation_date 2022-02-09
_audit_creation_method
;
Olex2 1.5
(compiled 2021.12.09 svn.r5202d8cf for OlexSys, GUI svn.r6439)
;
_audit_update_record
;
2022-11-18 deposited with the CCDC.	2022-12-20 downloaded from the CCDC.
;
_cell_angle_alpha 90
_cell_angle_beta 90.8380(10)
_cell_angle_gamma 90
_cell_formula_units_Z 4
_cell_length_a 10.7112(4)
_cell_length_b 11.6101(4)
_cell_length_c 18.4751(6)
_cell_measurement_reflns_used 5774
_cell_measurement_temperature 173.15
_cell_measurement_theta_max 26.510
_cell_measurement_theta_min 2.184
_cell_volume 2297.28(14)
_computing_cell_refinement 'SAINT V8.38A (Bruker, 2018)'
_computing_data_reduction 'SAINT V8.38A (Bruker, 2018)'
_computing_molecular_graphics 'Olex2 1.5 (Dolomanov et al., 2009)'
_computing_publication_material 'Olex2 1.5 (Dolomanov et al., 2009)'
_computing_structure_refinement 'SHELXL 2018/3 (Sheldrick, 2015)'
_computing_structure_solution 'SHELXT 2018/2 (Sheldrick, 2018)'
_diffrn_ambient_temperature 173.15
_diffrn_measured_fraction_theta_full 1.000
_diffrn_measured_fraction_theta_max 0.998
_diffrn_measurement_device_type 'Bruker APEX-II CCD'
_diffrn_measurement_method '\f and \w scans'
_diffrn_radiation_type MoK\a
_diffrn_radiation_wavelength 0.71073
_diffrn_reflns_av_R_equivalents 0.0397
_diffrn_reflns_av_unetI/netI 0.0286
_diffrn_reflns_Laue_measured_fraction_full 1.000
_diffrn_reflns_Laue_measured_fraction_max 0.998
_diffrn_reflns_limit_h_max 13
_diffrn_reflns_limit_h_min -13
_diffrn_reflns_limit_k_max 14
_diffrn_reflns_limit_k_min -14
_diffrn_reflns_limit_l_max 23
_diffrn_reflns_limit_l_min -23
_diffrn_reflns_number 26118
_diffrn_reflns_point_group_measured_fraction_full 1.000
_diffrn_reflns_point_group_measured_fraction_max 0.998
_diffrn_reflns_theta_full 25.242
_diffrn_reflns_theta_max 26.666
_diffrn_reflns_theta_min 2.072
_diffrn_source_current 30.0
_diffrn_source_power 1.35
_diffrn_source_voltage 45.0
_diffrn_standards_number 0
_exptl_absorpt_coefficient_mu 0.127
_exptl_absorpt_correction_type none
_exptl_crystal_colour colourless
_exptl_crystal_colour_primary colourless
_exptl_crystal_density_diffrn 1.111
_exptl_crystal_description fragment
_exptl_crystal_F_000 848
_exptl_crystal_size_max 0.253
_exptl_crystal_size_mid 0.164
_exptl_crystal_size_min 0.065
_refine_diff_density_max 0.311
_refine_diff_density_min -0.220
_refine_diff_density_rms 0.041
_refine_ls_extinction_method none
_refine_ls_goodness_of_fit_ref 1.028
_refine_ls_hydrogen_treatment constr
_refine_ls_matrix_type full
_refine_ls_number_parameters 248
_refine_ls_number_reflns 4835
_refine_ls_number_restraints 0
_refine_ls_restrained_S_all 1.028
_refine_ls_R_factor_all 0.0500
_refine_ls_R_factor_gt 0.0377
_refine_ls_shift/su_max 0.001
_refine_ls_shift/su_mean 0.000
_refine_ls_structure_factor_coef Fsqd
_refine_ls_weighting_details 'w=1/[\s^2^(Fo^2^)+(0.0473P)^2^+0.7652P] where P=(Fo^2^+2Fc^2^)/3'
_refine_ls_weighting_scheme calc
_refine_ls_wR_factor_gt 0.0927
_refine_ls_wR_factor_ref 0.0997
_reflns_Friedel_coverage 0.000
_reflns_number_gt 3947
_reflns_number_total 4835
_reflns_threshold_expression 'I > 2\s(I)'
_cod_data_source_file d2dt03807b3.cif
_cod_data_source_block riv2214m2
_cod_depositor_comments 'Adding full bibliography for 7711983--7711989.cif.'
_cod_database_code 7711984
_shelx_shelxl_version_number 2018/3
_shelx_space_group_comment
;
The symmetry employed for this shelxl refinement is uniquely defined
by the following loop, which should always be used as a source of
symmetry information in preference to the above space-group names.
They are only intended as comments.
;
_shelx_estimated_absorpt_t_max 0.992
_shelx_estimated_absorpt_t_min 0.969
_olex2_refinement_description
;
1. Fixed Uiso
 At 1.2 times of:
  All C(H) groups, All C(H,H) groups
 At 1.5 times of:
  All C(H,H,H) groups
2.a Ternary CH refined with riding coordinates:
 C20(H20), C14(H14), C9(H9), C8(H8)
2.b Secondary CH2 refined with riding coordinates:
 C21(H21A,H21B), C25(H25A,H25B), C1(H1A,H1B), C19(H19A,H19B), C15(H15A,H15B),
 C18(H18A,H18B), C22(H22A,H22B), C17(H17A,H17B), C23(H23A,H23B), C16(H16A,H16B),
  C24(H24A,H24B)
2.c Aromatic/amide H refined with riding coordinates:
 C6(H6), C4(H4), C5(H5), C3(H3)
2.d Idealised Me refined as rotating group:
 C13(H13A,H13B,H13C), C12(H12A,H12B,H12C), C11(H11A,H11B,H11C), C10(H10A,H10B,
 H10C)
;
_olex2_submission_special_instructions 'No special instructions were received'

loop_
_space_group_symop_operation_xyz
'x, y, z'
'-x+1/2, y+1/2, -z+1/2'
'-x, -y, -z'
'x-1/2, -y-1/2, z-1/2'

loop_
_atom_site_label
_atom_site_type_symbol
_atom_site_fract_x
_atom_site_fract_y
_atom_site_fract_z
_atom_site_U_iso_or_equiv
_atom_site_adp_type
_atom_site_occupancy
_atom_site_site_symmetry_order
_atom_site_calc_flag
_atom_site_refinement_flags_posn
_atom_site_refinement_flags_adp
_atom_site_refinement_flags_occupancy
_atom_site_disorder_assembly
_atom_site_disorder_group
P1 P 0.43544(3) 0.72642(3) 0.64277(2) 0.01865(10) Uani 1 1 d . . . . .
C7 C 0.49309(12) 0.50373(11) 0.68112(7) 0.0186(3) Uani 1 1 d . . . . .
C20 C 0.69634(12) 0.63446(11) 0.63616(7) 0.0190(3) Uani 1 1 d . . . . .
H20 H 0.661665 0.643670 0.585946 0.023 Uiso 1 1 calc R U . . .
C14 C 0.59477(12) 0.66120(11) 0.77432(7) 0.0190(3) Uani 1 1 d . . . . .
H14 H 0.616852 0.744883 0.775103 0.023 Uiso 1 1 calc R U . . .
C6 C 0.54205(14) 0.39424(12) 0.69714(7) 0.0223(3) Uani 1 1 d . . . . .
H6 H 0.625967 0.388490 0.714116 0.027 Uiso 1 1 calc R U . . .
C21 C 0.78509(13) 0.53035(13) 0.63268(8) 0.0248(3) Uani 1 1 d . . . . .
H21A H 0.822507 0.516748 0.681248 0.030 Uiso 1 1 calc R U . . .
H21B H 0.736748 0.460889 0.618830 0.030 Uiso 1 1 calc R U . . .
C2 C 0.36596(13) 0.50698(12) 0.66051(7) 0.0218(3) Uani 1 1 d . . . . .
C25 C 0.77268(14) 0.74405(12) 0.65096(8) 0.0257(3) Uani 1 1 d . . . . .
H25A H 0.716126 0.811441 0.648724 0.031 Uiso 1 1 calc R U . . .
H25B H 0.808444 0.740005 0.700609 0.031 Uiso 1 1 calc R U . . .
C1 C 0.30659(13) 0.62490(13) 0.65204(8) 0.0254(3) Uani 1 1 d . . . . .
H1A H 0.256453 0.643972 0.695007 0.030 Uiso 1 1 calc R U . . .
H1B H 0.251449 0.627052 0.608582 0.030 Uiso 1 1 calc R U . . .
C19 C 0.70191(13) 0.59534(13) 0.81246(8) 0.0258(3) Uani 1 1 d . . . . .
H19A H 0.682363 0.511997 0.812204 0.031 Uiso 1 1 calc R U . . .
H19B H 0.779667 0.606610 0.785028 0.031 Uiso 1 1 calc R U . . .
C9 C 0.43494(14) 0.75456(12) 0.54421(8) 0.0246(3) Uani 1 1 d . . . . .
H9 H 0.352470 0.790783 0.532277 0.030 Uiso 1 1 calc R U . . .
C4 C 0.34998(15) 0.29988(14) 0.66390(8) 0.0308(4) Uani 1 1 d . . . . .
H4 H 0.303141 0.231395 0.656129 0.037 Uiso 1 1 calc R U . . .
C5 C 0.47226(15) 0.29407(13) 0.68907(8) 0.0279(3) Uani 1 1 d . . . . .
H5 H 0.508405 0.221601 0.700812 0.033 Uiso 1 1 calc R U . . .
C3 C 0.29665(14) 0.40650(14) 0.65017(8) 0.0291(3) Uani 1 1 d . . . . .
H3 H 0.212407 0.411186 0.633623 0.035 Uiso 1 1 calc R U . . .
C15 C 0.47903(14) 0.64536(15) 0.82132(8) 0.0309(4) Uani 1 1 d . . . . .
H15A H 0.408330 0.687986 0.798948 0.037 Uiso 1 1 calc R U . . .
H15B H 0.456409 0.562688 0.821993 0.037 Uiso 1 1 calc R U . . .
C8 C 0.38014(14) 0.85955(13) 0.68629(8) 0.0281(3) Uani 1 1 d . . . . .
H8 H 0.351461 0.835703 0.735327 0.034 Uiso 1 1 calc R U . . .
C13 C 0.44042(16) 0.64283(14) 0.50057(8) 0.0316(4) Uani 1 1 d . . . . .
H13A H 0.520577 0.604497 0.509853 0.047 Uiso 1 1 calc R U . . .
H13B H 0.431999 0.660454 0.448852 0.047 Uiso 1 1 calc R U . . .
H13C H 0.372190 0.591931 0.515030 0.047 Uiso 1 1 calc R U . . .
C18 C 0.72358(15) 0.63490(16) 0.89073(8) 0.0354(4) Uani 1 1 d . . . . .
H18A H 0.790939 0.587966 0.913137 0.042 Uiso 1 1 calc R U . . .
H18B H 0.751294 0.716242 0.890835 0.042 Uiso 1 1 calc R U . . .
C12 C 0.53464(16) 0.83960(13) 0.51948(8) 0.0338(4) Uani 1 1 d . . . . .
H12A H 0.526687 0.911768 0.546528 0.051 Uiso 1 1 calc R U . . .
H12B H 0.523467 0.854895 0.467619 0.051 Uiso 1 1 calc R U . . .
H12C H 0.617661 0.806624 0.528429 0.051 Uiso 1 1 calc R U . . .
C11 C 0.48136(17) 0.94957(14) 0.69987(10) 0.0386(4) Uani 1 1 d . . . . .
H11A H 0.554775 0.912651 0.722038 0.058 Uiso 1 1 calc R U . . .
H11B H 0.449779 1.009053 0.732483 0.058 Uiso 1 1 calc R U . . .
H11C H 0.504621 0.984897 0.653814 0.058 Uiso 1 1 calc R U . . .
B1 B 0.57362(14) 0.62336(13) 0.68876(8) 0.0172(3) Uani 1 1 d . . . . .
C22 C 0.88944(15) 0.54906(14) 0.57813(9) 0.0349(4) Uani 1 1 d . . . . .
H22A H 0.946467 0.481957 0.579308 0.042 Uiso 1 1 calc R U . . .
H22B H 0.852585 0.554484 0.528793 0.042 Uiso 1 1 calc R U . . .
C17 C 0.60619(16) 0.62391(16) 0.93559(8) 0.0365(4) Uani 1 1 d . . . . .
H17A H 0.621756 0.656617 0.984382 0.044 Uiso 1 1 calc R U . . .
H17B H 0.584678 0.541504 0.941278 0.044 Uiso 1 1 calc R U . . .
C23 C 0.96332(15) 0.65765(15) 0.59443(10) 0.0374(4) Uani 1 1 d . . . . .
H23A H 1.007943 0.648806 0.641410 0.045 Uiso 1 1 calc R U . . .
H23B H 1.026426 0.669207 0.556489 0.045 Uiso 1 1 calc R U . . .
C16 C 0.49759(16) 0.68700(17) 0.89926(8) 0.0387(4) Uani 1 1 d . . . . .
H16A H 0.514381 0.770854 0.899401 0.046 Uiso 1 1 calc R U . . .
H16B H 0.420388 0.673231 0.926781 0.046 Uiso 1 1 calc R U . . .
C24 C 0.87883(15) 0.76223(14) 0.59745(10) 0.0349(4) Uani 1 1 d . . . . .
H24A H 0.843139 0.777400 0.548645 0.042 Uiso 1 1 calc R U . . .
H24B H 0.928479 0.830385 0.612310 0.042 Uiso 1 1 calc R U . . .
C10 C 0.26606(18) 0.91270(18) 0.64886(12) 0.0547(6) Uani 1 1 d . . . . .
H10A H 0.290336 0.945112 0.602156 0.082 Uiso 1 1 calc R U . . .
H10B H 0.232200 0.973909 0.679380 0.082 Uiso 1 1 calc R U . . .
H10C H 0.202366 0.853227 0.641014 0.082 Uiso 1 1 calc R U . . .

loop_
_atom_site_aniso_label
_atom_site_aniso_U_11
_atom_site_aniso_U_22
_atom_site_aniso_U_33
_atom_site_aniso_U_23
_atom_site_aniso_U_13
_atom_site_aniso_U_12
P1 0.01652(18) 0.02061(18) 0.01878(18) -0.00126(13) -0.00126(13) 0.00300(14)
C7 0.0194(7) 0.0222(7) 0.0142(6) -0.0012(5) 0.0012(5) -0.0021(5)
C20 0.0164(7) 0.0219(7) 0.0188(7) 0.0006(5) 0.0000(5) 0.0005(5)
C14 0.0183(7) 0.0206(7) 0.0182(7) -0.0011(5) -0.0013(5) -0.0006(5)
C6 0.0237(7) 0.0235(7) 0.0198(7) 0.0001(5) 0.0006(6) -0.0009(6)
C21 0.0212(7) 0.0256(7) 0.0276(8) 0.0004(6) 0.0039(6) 0.0033(6)
C2 0.0199(7) 0.0271(7) 0.0183(7) -0.0012(5) 0.0017(5) -0.0030(6)
C25 0.0220(7) 0.0245(7) 0.0307(8) -0.0002(6) 0.0052(6) -0.0033(6)
C1 0.0156(7) 0.0321(8) 0.0283(8) -0.0013(6) -0.0014(6) -0.0010(6)
C19 0.0231(7) 0.0335(8) 0.0205(7) -0.0006(6) -0.0038(6) 0.0045(6)
C9 0.0271(8) 0.0265(8) 0.0202(7) 0.0010(6) -0.0038(6) 0.0072(6)
C4 0.0327(9) 0.0276(8) 0.0322(8) -0.0054(6) 0.0074(7) -0.0135(7)
C5 0.0361(9) 0.0215(7) 0.0261(8) 0.0006(6) 0.0060(6) -0.0027(6)
C3 0.0210(7) 0.0380(9) 0.0283(8) -0.0035(6) 0.0025(6) -0.0097(6)
C15 0.0218(8) 0.0512(10) 0.0198(7) -0.0007(7) 0.0004(6) 0.0023(7)
C8 0.0276(8) 0.0289(8) 0.0277(8) -0.0081(6) 0.0010(6) 0.0074(6)
C13 0.0394(9) 0.0344(8) 0.0209(7) -0.0051(6) -0.0037(7) 0.0021(7)
C18 0.0334(9) 0.0486(10) 0.0239(8) -0.0036(7) -0.0106(7) 0.0035(8)
C12 0.0462(10) 0.0283(8) 0.0269(8) 0.0066(6) 0.0005(7) 0.0034(7)
C11 0.0451(10) 0.0245(8) 0.0461(10) -0.0109(7) -0.0044(8) 0.0046(7)
B1 0.0156(7) 0.0180(7) 0.0178(7) 0.0001(6) -0.0012(6) 0.0014(6)
C22 0.0281(8) 0.0375(9) 0.0394(9) 0.0007(7) 0.0118(7) 0.0089(7)
C17 0.0467(10) 0.0455(10) 0.0171(7) -0.0030(7) -0.0030(7) 0.0024(8)
C23 0.0197(8) 0.0500(11) 0.0427(10) 0.0077(8) 0.0095(7) 0.0000(7)
C16 0.0370(9) 0.0567(11) 0.0226(8) -0.0052(7) 0.0051(7) 0.0084(8)
C24 0.0269(8) 0.0356(9) 0.0425(10) 0.0062(7) 0.0096(7) -0.0067(7)
C10 0.0417(11) 0.0514(12) 0.0706(14) -0.0238(10) -0.0164(10) 0.0303(9)

loop_
_atom_type_symbol
_atom_type_description
_atom_type_scat_dispersion_real
_atom_type_scat_dispersion_imag
_atom_type_scat_source
C C 0.0033 0.0016 'International Tables Vol C Tables 4.2.6.8 and 6.1.1.4'
H H 0.0000 0.0000 'International Tables Vol C Tables 4.2.6.8 and 6.1.1.4'
B B 0.0013 0.0007 'International Tables Vol C Tables 4.2.6.8 and 6.1.1.4'
P P 0.1023 0.0942 'International Tables Vol C Tables 4.2.6.8 and 6.1.1.4'

loop_
_exptl_crystal_face_index_h
_exptl_crystal_face_index_k
_exptl_crystal_face_index_l
_exptl_crystal_face_perp_dist
0.00 0.00 1.00 0.0770
0.00 0.00 -1.00 0.1090
0.00 -1.00 0.00 0.0750
1.00 -1.00 -1.00 0.0720
-1.00 1.00 1.00 0.0390
-1.00 0.00 1.00 0.0100
1.00 0.00 -1.00 0.0420
1.00 0.00 0.00 0.0600
-1.00 0.00 0.00 0.0550
2.00 1.00 -2.00 0.0320
-2.00 -1.00 2.00 0.0220
0.00 -2.00 -1.00 0.0780
-2.00 -1.00 0.00 0.0500
2.00 1.00 0.00 0.0490

loop_
_geom_angle_atom_site_label_1
_geom_angle_atom_site_label_2
_geom_angle_atom_site_label_3
_geom_angle
_geom_angle_site_symmetry_1
_geom_angle_site_symmetry_3
_geom_angle_publ_flag
C1 P1 C9 102.42(7) . . ?
C1 P1 C8 104.61(7) . . ?
C1 P1 B1 97.18(6) . . ?
C9 P1 B1 119.77(6) . . ?
C8 P1 C9 106.55(7) . . ?
C8 P1 B1 122.44(7) . . ?
C6 C7 C2 115.94(12) . . ?
C6 C7 B1 123.64(12) . . ?
C2 C7 B1 120.37(12) . . ?
C21 C20 H20 105.4 . . ?
C21 C20 B1 117.43(11) . . ?
C25 C20 H20 105.4 . . ?
C25 C20 C21 109.30(11) . . ?
C25 C20 B1 112.74(11) . . ?
B1 C20 H20 105.4 . . ?
C19 C14 H14 107.5 . . ?
C19 C14 B1 113.34(11) . . ?
C15 C14 H14 107.5 . . ?
C15 C14 C19 106.51(11) . . ?
C15 C14 B1 114.11(11) . . ?
B1 C14 H14 107.5 . . ?
C7 C6 H6 118.8 . . ?
C5 C6 C7 122.42(14) . . ?
C5 C6 H6 118.8 . . ?
C20 C21 H21A 109.2 . . ?
C20 C21 H21B 109.2 . . ?
H21A C21 H21B 107.9 . . ?
C22 C21 C20 111.91(12) . . ?
C22 C21 H21A 109.2 . . ?
C22 C21 H21B 109.2 . . ?
C7 C2 C1 117.01(12) . . ?
C3 C2 C7 121.67(13) . . ?
C3 C2 C1 121.30(13) . . ?
C20 C25 H25A 108.9 . . ?
C20 C25 H25B 108.9 . . ?
H25A C25 H25B 107.7 . . ?
C24 C25 C20 113.44(12) . . ?
C24 C25 H25A 108.9 . . ?
C24 C25 H25B 108.9 . . ?
P1 C1 H1A 110.5 . . ?
P1 C1 H1B 110.5 . . ?
C2 C1 P1 106.03(9) . . ?
C2 C1 H1A 110.5 . . ?
C2 C1 H1B 110.5 . . ?
H1A C1 H1B 108.7 . . ?
C14 C19 H19A 109.1 . . ?
C14 C19 H19B 109.1 . . ?
H19A C19 H19B 107.8 . . ?
C18 C19 C14 112.61(12) . . ?
C18 C19 H19A 109.1 . . ?
C18 C19 H19B 109.1 . . ?
P1 C9 H9 106.3 . . ?
C13 C9 P1 111.69(10) . . ?
C13 C9 H9 106.3 . . ?
C13 C9 C12 110.97(12) . . ?
C12 C9 P1 114.59(10) . . ?
C12 C9 H9 106.3 . . ?
C5 C4 H4 120.3 . . ?
C5 C4 C3 119.37(14) . . ?
C3 C4 H4 120.3 . . ?
C6 C5 H5 120.0 . . ?
C4 C5 C6 120.00(14) . . ?
C4 C5 H5 120.0 . . ?
C2 C3 H3 119.8 . . ?
C4 C3 C2 120.34(14) . . ?
C4 C3 H3 119.8 . . ?
C14 C15 H15A 108.9 . . ?
C14 C15 H15B 108.9 . . ?
H15A C15 H15B 107.7 . . ?
C16 C15 C14 113.57(13) . . ?
C16 C15 H15A 108.9 . . ?
C16 C15 H15B 108.9 . . ?
P1 C8 H8 105.5 . . ?
C11 C8 P1 114.48(11) . . ?
C11 C8 H8 105.5 . . ?
C11 C8 C10 111.12(14) . . ?
C10 C8 P1 113.69(11) . . ?
C10 C8 H8 105.5 . . ?
C9 C13 H13A 109.5 . . ?
C9 C13 H13B 109.5 . . ?
C9 C13 H13C 109.5 . . ?
H13A C13 H13B 109.5 . . ?
H13A C13 H13C 109.5 . . ?
H13B C13 H13C 109.5 . . ?
C19 C18 H18A 109.2 . . ?
C19 C18 H18B 109.2 . . ?
H18A C18 H18B 107.9 . . ?
C17 C18 C19 111.97(13) . . ?
C17 C18 H18A 109.2 . . ?
C17 C18 H18B 109.2 . . ?
C9 C12 H12A 109.5 . . ?
C9 C12 H12B 109.5 . . ?
C9 C12 H12C 109.5 . . ?
H12A C12 H12B 109.5 . . ?
H12A C12 H12C 109.5 . . ?
H12B C12 H12C 109.5 . . ?
C8 C11 H11A 109.5 . . ?
C8 C11 H11B 109.5 . . ?
C8 C11 H11C 109.5 . . ?
H11A C11 H11B 109.5 . . ?
H11A C11 H11C 109.5 . . ?
H11B C11 H11C 109.5 . . ?
C7 B1 P1 94.71(8) . . ?
C7 B1 C20 115.97(11) . . ?
C7 B1 C14 111.83(11) . . ?
C20 B1 P1 106.45(9) . . ?
C20 B1 C14 116.29(11) . . ?
C14 B1 P1 108.98(9) . . ?
C21 C22 H22A 109.3 . . ?
C21 C22 H22B 109.3 . . ?
H22A C22 H22B 107.9 . . ?
C23 C22 C21 111.78(13) . . ?
C23 C22 H22A 109.3 . . ?
C23 C22 H22B 109.3 . . ?
C18 C17 H17A 109.5 . . ?
C18 C17 H17B 109.5 . . ?
C18 C17 C16 110.59(13) . . ?
H17A C17 H17B 108.1 . . ?
C16 C17 H17A 109.5 . . ?
C16 C17 H17B 109.5 . . ?
C22 C23 H23A 109.4 . . ?
C22 C23 H23B 109.4 . . ?
H23A C23 H23B 108.0 . . ?
C24 C23 C22 111.29(13) . . ?
C24 C23 H23A 109.4 . . ?
C24 C23 H23B 109.4 . . ?
C15 C16 H16A 109.5 . . ?
C15 C16 H16B 109.5 . . ?
C17 C16 C15 110.55(13) . . ?
C17 C16 H16A 109.5 . . ?
C17 C16 H16B 109.5 . . ?
H16A C16 H16B 108.1 . . ?
C25 C24 H24A 109.4 . . ?
C25 C24 H24B 109.4 . . ?
C23 C24 C25 111.25(13) . . ?
C23 C24 H24A 109.4 . . ?
C23 C24 H24B 109.4 . . ?
H24A C24 H24B 108.0 . . ?
C8 C10 H10A 109.5 . . ?
C8 C10 H10B 109.5 . . ?
C8 C10 H10C 109.5 . . ?
H10A C10 H10B 109.5 . . ?
H10A C10 H10C 109.5 . . ?
H10B C10 H10C 109.5 . . ?

loop_
_geom_bond_atom_site_label_1
_geom_bond_atom_site_label_2
_geom_bond_distance
_geom_bond_site_symmetry_2
_geom_bond_publ_flag
P1 C1 1.8249(15) . ?
P1 C9 1.8499(14) . ?
P1 C8 1.8439(14) . ?
P1 B1 2.0754(15) . ?
C7 C6 1.4050(19) . ?
C7 C2 1.4091(19) . ?
C7 B1 1.6398(19) . ?
C20 H20 1.0000 . ?
C20 C21 1.5397(18) . ?
C20 C25 1.5348(19) . ?
C20 B1 1.6510(19) . ?
C14 H14 1.0000 . ?
C14 C19 1.5410(19) . ?
C14 C15 1.5350(19) . ?
C14 B1 1.653(2) . ?
C6 H6 0.9500 . ?
C6 C5 1.389(2) . ?
C21 H21A 0.9900 . ?
C21 H21B 0.9900 . ?
C21 C22 1.531(2) . ?
C2 C1 1.517(2) . ?
C2 C3 1.394(2) . ?
C25 H25A 0.9900 . ?
C25 H25B 0.9900 . ?
C25 C24 1.532(2) . ?
C1 H1A 0.9900 . ?
C1 H1B 0.9900 . ?
C19 H19A 0.9900 . ?
C19 H19B 0.9900 . ?
C19 C18 1.532(2) . ?
C9 H9 1.0000 . ?
C9 C13 1.529(2) . ?
C9 C12 1.529(2) . ?
C4 H4 0.9500 . ?
C4 C5 1.385(2) . ?
C4 C3 1.385(2) . ?
C5 H5 0.9500 . ?
C3 H3 0.9500 . ?
C15 H15A 0.9900 . ?
C15 H15B 0.9900 . ?
C15 C16 1.529(2) . ?
C8 H8 1.0000 . ?
C8 C11 1.524(2) . ?
C8 C10 1.526(2) . ?
C13 H13A 0.9800 . ?
C13 H13B 0.9800 . ?
C13 H13C 0.9800 . ?
C18 H18A 0.9900 . ?
C18 H18B 0.9900 . ?
C18 C17 1.521(2) . ?
C12 H12A 0.9800 . ?
C12 H12B 0.9800 . ?
C12 H12C 0.9800 . ?
C11 H11A 0.9800 . ?
C11 H11B 0.9800 . ?
C11 H11C 0.9800 . ?
C22 H22A 0.9900 . ?
C22 H22B 0.9900 . ?
C22 C23 1.516(2) . ?
C17 H17A 0.9900 . ?
C17 H17B 0.9900 . ?
C17 C16 1.522(2) . ?
C23 H23A 0.9900 . ?
C23 H23B 0.9900 . ?
C23 C24 1.516(2) . ?
C16 H16A 0.9900 . ?
C16 H16B 0.9900 . ?
C24 H24A 0.9900 . ?
C24 H24B 0.9900 . ?
C10 H10A 0.9800 . ?
C10 H10B 0.9800 . ?
C10 H10C 0.9800 . ?

loop_
_geom_torsion_atom_site_label_1
_geom_torsion_atom_site_label_2
_geom_torsion_atom_site_label_3
_geom_torsion_atom_site_label_4
_geom_torsion
_geom_torsion_site_symmetry_1
_geom_torsion_site_symmetry_2
_geom_torsion_site_symmetry_3
_geom_torsion_site_symmetry_4
_geom_torsion_publ_flag
C7 C6 C5 C4 0.5(2) . . . . ?
C7 C2 C1 P1 18.52(15) . . . . ?
C7 C2 C3 C4 3.6(2) . . . . ?
C20 C21 C22 C23 56.25(18) . . . . ?
C20 C25 C24 C23 -54.39(19) . . . . ?
C14 C19 C18 C17 56.78(18) . . . . ?
C14 C15 C16 C17 -58.3(2) . . . . ?
C6 C7 C2 C1 172.57(12) . . . . ?
C6 C7 C2 C3 -5.78(19) . . . . ?
C6 C7 B1 P1 173.34(11) . . . . ?
C6 C7 B1 C20 62.48(17) . . . . ?
C6 C7 B1 C14 -74.05(16) . . . . ?
C21 C20 C25 C24 53.53(16) . . . . ?
C21 C20 B1 P1 -150.67(10) . . . . ?
C21 C20 B1 C7 -46.84(17) . . . . ?
C21 C20 B1 C14 87.73(15) . . . . ?
C21 C22 C23 C24 -55.73(19) . . . . ?
C2 C7 C6 C5 3.8(2) . . . . ?
C2 C7 B1 P1 -9.49(13) . . . . ?
C2 C7 B1 C20 -120.35(13) . . . . ?
C2 C7 B1 C14 103.12(14) . . . . ?
C25 C20 C21 C22 -53.91(16) . . . . ?
C25 C20 B1 P1 80.92(12) . . . . ?
C25 C20 B1 C7 -175.26(11) . . . . ?
C25 C20 B1 C14 -40.68(16) . . . . ?
C1 P1 C9 C13 -53.24(12) . . . . ?
C1 P1 C9 C12 179.49(11) . . . . ?
C1 P1 C8 C11 167.59(12) . . . . ?
C1 P1 C8 C10 -63.21(15) . . . . ?
C1 C2 C3 C4 -174.72(13) . . . . ?
C19 C14 C15 C16 57.44(17) . . . . ?
C19 C14 B1 P1 -176.15(9) . . . . ?
C19 C14 B1 C7 80.48(14) . . . . ?
C19 C14 B1 C20 -55.90(15) . . . . ?
C19 C18 C17 C16 -54.20(19) . . . . ?
C9 P1 C1 C2 102.10(10) . . . . ?
C9 P1 C8 C11 -84.39(13) . . . . ?
C9 P1 C8 C10 44.81(15) . . . . ?
C5 C4 C3 C2 1.0(2) . . . . ?
C3 C2 C1 P1 -163.13(11) . . . . ?
C3 C4 C5 C6 -3.0(2) . . . . ?
C15 C14 C19 C18 -56.01(16) . . . . ?
C15 C14 B1 P1 61.70(13) . . . . ?
C15 C14 B1 C7 -41.67(16) . . . . ?
C15 C14 B1 C20 -178.05(12) . . . . ?
C8 P1 C1 C2 -146.87(10) . . . . ?
C8 P1 C9 C13 -162.80(11) . . . . ?
C8 P1 C9 C12 69.92(12) . . . . ?
C18 C17 C16 C15 54.2(2) . . . . ?
B1 P1 C1 C2 -20.60(10) . . . . ?
B1 P1 C9 C13 52.63(13) . . . . ?
B1 P1 C9 C12 -74.64(12) . . . . ?
B1 P1 C8 C11 59.00(14) . . . . ?
B1 P1 C8 C10 -171.80(13) . . . . ?
B1 C7 C6 C5 -178.94(13) . . . . ?
B1 C7 C2 C1 -4.81(18) . . . . ?
B1 C7 C2 C3 176.85(12) . . . . ?
B1 C20 C21 C22 176.05(12) . . . . ?
B1 C20 C25 C24 -173.94(12) . . . . ?
B1 C14 C19 C18 177.70(12) . . . . ?
B1 C14 C15 C16 -176.74(13) . . . . ?
C22 C23 C24 C25 54.20(19) . . . . ?
